data_4085769
loop_
_publ_author_name
'Li, Lihong'
'Clarkson, Guy J.'
'Lees, Martin R.'
'Howson, Suzanne E.'
'Tan, Sze-yin'
'Turner, Scott S.'
'Scott, Peter'

_publ_section_title
;
 Iron and Manganese Complexes of 2-Carbonyl Pyrrolyls: Scorpionate
 Sandwich Anions and Extended Structures
;
_journal_issue 11
_journal_name_full Organometallics
_journal_page_first 2543
_journal_paper_doi 10.1021/om501218a
_journal_volume 34
_journal_year 2015
_chemical_formula_moiety 'C20 H14 Fe N4 O2'
_chemical_formula_sum 'C20 H14 Fe N4 O2'
_chemical_formula_weight 398.20
_chemical_name_systematic
; 
 ? 
;
_space_group_IT_number 14
_symmetry_cell_setting monoclinic
_symmetry_space_group_name_Hall '-P 2yn'
_symmetry_space_group_name_H-M 'P 1 21/n 1'
_atom_sites_solution_hydrogens geom
_atom_sites_solution_primary direct
_atom_sites_solution_secondary difmap
_audit_creation_method SHELXL-97
_cell_angle_alpha 90.00
_cell_angle_beta 98.581(3)
_cell_angle_gamma 90.00
_cell_formula_units_Z 2
_cell_length_a 7.7538(2)
_cell_length_b 13.6404(4)
_cell_length_c 8.2758(3)
_cell_measurement_reflns_used 2815
_cell_measurement_temperature 100(2)
_cell_measurement_theta_max 70.71
_cell_measurement_theta_min 5.40
_cell_volume 865.49(5)
_computing_cell_refinement 'CrysAlis RED, Oxford Diffraction Ltd'
_computing_data_collection 'CrysAlis CCD, Oxford Diffraction Ltd'
_computing_data_reduction 'CrysAlis RED, Oxford Diffraction Ltd'
_computing_molecular_graphics 'SHELXTL (Sheldrick, 1997)'
_computing_publication_material 'SHELXTL (Sheldrick, 1997)'
_computing_structure_refinement 'SHELXL-97 (Sheldrick, 1997)'
_computing_structure_solution 'SHELXS-97 (Sheldrick, 1990)'
_diffrn_ambient_temperature 100(2)
_diffrn_detector_area_resol_mean 10.2833
_diffrn_measured_fraction_theta_full 0.988
_diffrn_measured_fraction_theta_max 0.989
_diffrn_measurement_device_type 'Oxford Diffraction Gemini R'
_diffrn_measurement_method '\f & \w scans'
_diffrn_radiation_monochromator graphite
_diffrn_radiation_source 'Enhance (Mo) X-ray Source'
_diffrn_radiation_type CuK\a
_diffrn_radiation_wavelength 1.54184
_diffrn_reflns_av_R_equivalents 0.0249
_diffrn_reflns_av_sigmaI/netI 0.0284
_diffrn_reflns_limit_h_max 8
_diffrn_reflns_limit_h_min -9
_diffrn_reflns_limit_k_max 16
_diffrn_reflns_limit_k_min -14
_diffrn_reflns_limit_l_max 8
_diffrn_reflns_limit_l_min -9
_diffrn_reflns_number 3844
_diffrn_reflns_theta_full 66.89
_diffrn_reflns_theta_max 66.89
_diffrn_reflns_theta_min 6.31
_diffrn_standards_decay_% nil
_exptl_absorpt_coefficient_mu 7.188
_exptl_absorpt_correction_T_max 1.00
_exptl_absorpt_correction_T_min 0.62
_exptl_absorpt_correction_type multi-scan
_exptl_absorpt_process_details 'ABSPACK(CrysAlis, Oxford Diffraction)'
_exptl_crystal_colour brown
_exptl_crystal_density_diffrn 1.528
_exptl_crystal_density_method 'not measured'
_exptl_crystal_description block
_exptl_crystal_F_000 408
_exptl_crystal_size_max 0.12
_exptl_crystal_size_mid 0.10
_exptl_crystal_size_min 0.08
_refine_diff_density_max 0.469
_refine_diff_density_min -0.415
_refine_diff_density_rms 0.085
_refine_ls_extinction_method none
_refine_ls_goodness_of_fit_ref 1.066
_refine_ls_hydrogen_treatment constr
_refine_ls_matrix_type full
_refine_ls_number_parameters 124
_refine_ls_number_reflns 1525
_refine_ls_number_restraints 0
_refine_ls_restrained_S_all 1.066
_refine_ls_R_factor_all 0.0441
_refine_ls_R_factor_gt 0.0412
_refine_ls_shift/su_max 0.000
_refine_ls_shift/su_mean 0.000
_refine_ls_structure_factor_coef Fsqd
_refine_ls_weighting_details 'calc w=1/[\s^2^(Fo^2^)+(0.0936P)^2^+0.0465P] where P=(Fo^2^+2Fc^2^)/3'
_refine_ls_weighting_scheme calc
_refine_ls_wR_factor_gt 0.1147
_refine_ls_wR_factor_ref 0.1189
_reflns_number_gt 1418
_reflns_number_total 1525
_reflns_threshold_expression >2sigma(I)
_cod_data_source_file om501218a_si_002.cif
_cod_data_source_block ll42_[FeL32]
_cod_depositor_comments 'Adding full bibliography for 4085764--4085769.cif.'
_cod_original_sg_symbol_H-M P2(1)/n
_cod_database_code 4085769

loop_
_symmetry_equiv_pos_as_xyz
'x, y, z'
'-x+1/2, y+1/2, -z+1/2'
'-x, -y, -z'
'x-1/2, -y-1/2, z-1/2'

loop_
_atom_site_label
_atom_site_type_symbol
_atom_site_fract_x
_atom_site_fract_y
_atom_site_fract_z
_atom_site_U_iso_or_equiv
_atom_site_adp_type
_atom_site_occupancy
_atom_site_symmetry_multiplicity
_atom_site_calc_flag
_atom_site_refinement_flags
Fe1 Fe 0.0000 0.5000 1.0000 0.0203(2) Uani 1 2 d S
N1 N -0.1311(3) 0.48479(14) 0.7628(2) 0.0212(4) Uani 1 1 d .
C1 C -0.2664(3) 0.51629(18) 0.6586(3) 0.0249(5) Uani 1 1 d .
H1 H -0.3439 0.5666 0.6816 0.030 Uiso 1 1 calc R
C2 C -0.2803(3) 0.4651(2) 0.5087(3) 0.0279(5) Uani 1 1 d .
H2 H -0.3659 0.4745 0.4153 0.034 Uiso 1 1 calc R
C3 C -0.1447(3) 0.39905(17) 0.5253(3) 0.0253(5) Uani 1 1 d .
H3 H -0.1186 0.3537 0.4453 0.030 Uiso 1 1 calc R
C4 C -0.0523(3) 0.41160(16) 0.6836(2) 0.0218(5) Uani 1 1 d .
C5 C 0.1063(3) 0.37255(15) 0.7628(2) 0.0211(5) Uani 1 1 d .
O1 O 0.17765(19) 0.40325(11) 0.90028(18) 0.0225(4) Uani 1 1 d .
C6 C 0.1943(3) 0.29084(16) 0.6877(2) 0.0225(5) Uani 1 1 d .
C7 C 0.3747(3) 0.29216(16) 0.6914(2) 0.0243(5) Uani 1 1 d .
H7 H 0.4416 0.3470 0.7349 0.029 Uiso 1 1 calc R
C8 C 0.4550(3) 0.21206(17) 0.6304(3) 0.0253(5) Uani 1 1 d .
H8 H 0.5774 0.2141 0.6303 0.030 Uiso 1 1 calc R
N2 N 0.3665(2) 0.13182(14) 0.5714(2) 0.0232(4) Uani 1 1 d .
C9 C 0.1936(3) 0.13157(17) 0.5667(3) 0.0260(5) Uani 1 1 d .
H9 H 0.1301 0.0755 0.5236 0.031 Uiso 1 1 calc R
C10 C 0.1023(3) 0.20889(16) 0.6216(3) 0.0254(5) Uani 1 1 d .
H10 H -0.0210 0.2061 0.6143 0.031 Uiso 1 1 calc R

loop_
_atom_site_aniso_label
_atom_site_aniso_U_11
_atom_site_aniso_U_22
_atom_site_aniso_U_33
_atom_site_aniso_U_23
_atom_site_aniso_U_13
_atom_site_aniso_U_12
Fe1 0.0239(3) 0.0185(3) 0.0195(3) -0.00135(15) 0.0068(2) -0.00148(15)
N1 0.0238(10) 0.0225(8) 0.0180(10) -0.0014(7) 0.0058(8) 0.0021(7)
C1 0.0241(12) 0.0236(10) 0.0279(13) -0.0001(9) 0.0065(9) 0.0032(9)
C2 0.0256(11) 0.0322(14) 0.0255(11) -0.0018(10) 0.0024(8) 0.0017(10)
C3 0.0267(10) 0.0265(11) 0.0239(10) -0.0049(9) 0.0075(8) -0.0002(9)
C4 0.0241(10) 0.0208(10) 0.0222(10) -0.0004(8) 0.0095(8) 0.0010(8)
C5 0.0264(10) 0.0206(10) 0.0185(10) 0.0025(8) 0.0102(8) 0.0012(8)
O1 0.0269(7) 0.0227(8) 0.0185(7) -0.0024(6) 0.0051(5) 0.0032(6)
C6 0.0285(10) 0.0240(11) 0.0157(9) 0.0017(8) 0.0057(7) 0.0048(8)
C7 0.0254(10) 0.0253(11) 0.0220(10) -0.0010(8) 0.0029(8) 0.0020(8)
C8 0.0245(10) 0.0271(11) 0.0246(10) 0.0006(9) 0.0042(8) 0.0038(9)
N2 0.0281(9) 0.0227(9) 0.0195(8) -0.0014(7) 0.0056(7) 0.0055(8)
C9 0.0297(11) 0.0228(11) 0.0256(10) -0.0021(9) 0.0048(8) 0.0017(9)
C10 0.0238(10) 0.0251(11) 0.0283(11) -0.0014(9) 0.0066(8) 0.0036(9)

loop_
_atom_type_symbol
_atom_type_description
_atom_type_scat_dispersion_real
_atom_type_scat_dispersion_imag
_atom_type_scat_source
C C 0.0181 0.0091 'International Tables Vol C Tables 4.2.6.8 and 6.1.1.4'
H H 0.0000 0.0000 'International Tables Vol C Tables 4.2.6.8 and 6.1.1.4'
N N 0.0311 0.0180 'International Tables Vol C Tables 4.2.6.8 and 6.1.1.4'
O O 0.0492 0.0322 'International Tables Vol C Tables 4.2.6.8 and 6.1.1.4'
Fe Fe -1.1336 3.1974 'International Tables Vol C Tables 4.2.6.8 and 6.1.1.4'

loop_
_geom_angle_atom_site_label_1
_geom_angle_atom_site_label_2
_geom_angle_atom_site_label_3
_geom_angle
_geom_angle_site_symmetry_1
_geom_angle_site_symmetry_3
N1 Fe1 N1 180.0 3_567 .
N1 Fe1 O1 80.11(7) 3_567 3_567
N1 Fe1 O1 99.89(7) . 3_567
N1 Fe1 O1 99.89(7) 3_567 .
N1 Fe1 O1 80.11(7) . .
O1 Fe1 O1 180.0 3_567 .
N1 Fe1 N2 89.36(7) 3_567 2_556
N1 Fe1 N2 90.64(7) . 2_556
O1 Fe1 N2 87.45(6) 3_567 2_556
O1 Fe1 N2 92.55(6) . 2_556
N1 Fe1 N2 90.64(7) 3_567 4_566
N1 Fe1 N2 89.36(7) . 4_566
O1 Fe1 N2 92.55(6) 3_567 4_566
O1 Fe1 N2 87.45(6) . 4_566
N2 Fe1 N2 180.0 2_556 4_566
C1 N1 C4 106.71(19) . .
C1 N1 Fe1 143.94(18) . .
C4 N1 Fe1 109.29(14) . .
N1 C1 C2 111.1(2) . .
N1 C1 H1 124.5 . .
C2 C1 H1 124.5 . .
C3 C2 C1 106.2(2) . .
C3 C2 H2 126.9 . .
C1 C2 H2 126.9 . .
C2 C3 C4 106.78(19) . .
C2 C3 H3 126.6 . .
C4 C3 H3 126.6 . .
N1 C4 C3 109.21(19) . .
N1 C4 C5 117.90(19) . .
C3 C4 C5 132.5(2) . .
O1 C5 C4 122.00(19) . .
O1 C5 C6 117.29(17) . .
C4 C5 C6 120.70(18) . .
C5 O1 Fe1 109.21(13) . .
C10 C6 C7 118.15(19) . .
C10 C6 C5 121.64(19) . .
C7 C6 C5 120.09(19) . .
C8 C7 C6 118.95(19) . .
C8 C7 H7 120.5 . .
C6 C7 H7 120.5 . .
N2 C8 C7 122.72(19) . .
N2 C8 H8 118.6 . .
C7 C8 H8 118.6 . .
C9 N2 C8 117.91(19) . .
C9 N2 Fe1 120.05(15) . 2_546
C8 N2 Fe1 121.91(14) . 2_546
N2 C9 C10 123.3(2) . .
N2 C9 H9 118.4 . .
C10 C9 H9 118.4 . .
C9 C10 C6 118.91(19) . .
C9 C10 H10 120.5 . .
C6 C10 H10 120.5 . .

loop_
_geom_bond_atom_site_label_1
_geom_bond_atom_site_label_2
_geom_bond_distance
_geom_bond_site_symmetry_2
Fe1 N1 2.082(2) 3_567
Fe1 N1 2.082(2) .
Fe1 O1 2.1585(15) 3_567
Fe1 O1 2.1586(15) .
Fe1 N2 2.1991(19) 2_556
Fe1 N2 2.1991(19) 4_566
N1 C1 1.327(3) .
N1 C4 1.386(3) .
C1 C2 1.413(4) .
C1 H1 0.9500 .
C2 C3 1.376(3) .
C2 H2 0.9500 .
C3 C4 1.407(3) .
C3 H3 0.9500 .
C4 C5 1.409(3) .
C5 O1 1.260(3) .
C5 C6 1.490(3) .
C6 C10 1.393(3) .
C6 C7 1.395(3) .
C7 C8 1.389(3) .
C7 H7 0.9500 .
C8 N2 1.344(3) .
C8 H8 0.9500 .
N2 C9 1.336(3) .
N2 Fe1 2.1991(19) 2_546
C9 C10 1.384(3) .
C9 H9 0.9500 .
C10 H10 0.9500 .

loop_
_geom_hbond_atom_site_label_D
_geom_hbond_atom_site_label_H
_geom_hbond_atom_site_label_A
_geom_hbond_distance_DH
_geom_hbond_distance_HA
_geom_hbond_distance_DA
_geom_hbond_angle_DHA
_geom_hbond_site_symmetry_A
C8 H8 O1 0.95 2.69 3.172(3) 112.2 4_665
C9 H9 O1 0.95 2.80 3.269(3) 111.2 2_546
